data_4075787
loop_
_publ_author_name
'Shen, Kanyi'
'Tian, Xiaohui'
'Zhong, Juhua'
'Lin, Jiaping'
'Shen, Yi'
'Wu, Peiyi'

_publ_section_title
;
 Metal \p Complexes of Carbazole Derivatives for Optoelectronics:&#x00A0;
 Synthesis, Structures, and UV&#x2212;Visible Absorption Spectra of
 (3-Amino-9-ethylcarbazole)chromium Tricarbonyl Complexes
;
_journal_issue 1
_journal_name_full Organometallics
_journal_page_first 127
_journal_paper_doi 10.1021/om0495527
_journal_volume 24
_journal_year 2005
_chemical_formula_sum 'C17 H14 Cr N2 O3'
_chemical_formula_weight 346.30
_chemical_name_systematic
; 
 ? 
;
_space_group_IT_number 14
_symmetry_cell_setting monoclinic
_symmetry_space_group_name_Hall '-P 2yn'
_symmetry_space_group_name_H-M 'P 1 21/n 1'
_atom_sites_solution_hydrogens geom
_atom_sites_solution_primary direct
_atom_sites_solution_secondary difmap
_audit_creation_method SHELXL-97
_cell_angle_alpha 90.00
_cell_angle_beta 91.840(2)
_cell_angle_gamma 90.00
_cell_formula_units_Z 4
_cell_length_a 8.4209(8)
_cell_length_b 12.8580(12)
_cell_length_c 13.9489(13)
_cell_measurement_reflns_used 633
_cell_measurement_temperature 293(2)
_cell_measurement_theta_max 32.055
_cell_measurement_theta_min 4.309
_cell_volume 1509.6(2)
_computing_cell_refinement 'Bruker SMART'
_computing_data_collection 'Bruker SMART'
_computing_data_reduction 'Bruker SHELXTL'
_computing_molecular_graphics 'Bruker SHELXTL'
_computing_publication_material 'Bruker SHELXTL'
_computing_structure_refinement 'SHELXL-97 (Sheldrick, 1997)'
_computing_structure_solution 'SHELXS-97 (Sheldrick, 1990)'
_diffrn_ambient_temperature 293(2)
_diffrn_measured_fraction_theta_full 0.995
_diffrn_measured_fraction_theta_max 0.995
_diffrn_measurement_device_type 'CCD area detector'
_diffrn_measurement_method 'phi and omega scans'
_diffrn_radiation_monochromator graphite
_diffrn_radiation_source 'fine-focus sealed tube'
_diffrn_radiation_type MoK\a
_diffrn_radiation_wavelength 0.71073
_diffrn_reflns_av_R_equivalents 0.0973
_diffrn_reflns_av_sigmaI/netI 0.1888
_diffrn_reflns_limit_h_max 10
_diffrn_reflns_limit_h_min -8
_diffrn_reflns_limit_k_max 16
_diffrn_reflns_limit_k_min -15
_diffrn_reflns_limit_l_max 17
_diffrn_reflns_limit_l_min -17
_diffrn_reflns_number 8750
_diffrn_reflns_theta_full 27.00
_diffrn_reflns_theta_max 27.00
_diffrn_reflns_theta_min 2.15
_exptl_absorpt_coefficient_mu 0.774
_exptl_absorpt_correction_T_max 1.00000
_exptl_absorpt_correction_T_min 0.83814
_exptl_absorpt_correction_type empirical
_exptl_crystal_colour yellow
_exptl_crystal_density_diffrn 1.524
_exptl_crystal_density_method 'not measured'
_exptl_crystal_F_000 712
_exptl_crystal_size_max 0.357
_exptl_crystal_size_mid 0.147
_exptl_crystal_size_min 0.043
_refine_diff_density_max 0.286
_refine_diff_density_min -0.366
_refine_diff_density_rms 0.063
_refine_ls_extinction_method none
_refine_ls_goodness_of_fit_ref 0.856
_refine_ls_hydrogen_treatment mixed
_refine_ls_matrix_type full
_refine_ls_number_parameters 228
_refine_ls_number_reflns 3283
_refine_ls_number_restraints 2
_refine_ls_restrained_S_all 0.856
_refine_ls_R_factor_all 0.1293
_refine_ls_R_factor_gt 0.0464
_refine_ls_shift/su_max 0.011
_refine_ls_shift/su_mean 0.002
_refine_ls_structure_factor_coef Fsqd
_refine_ls_weighting_details
; calc 
 [0.00000+1.00000exp(3.00(sin\q/\l)^2^)]/ 
   [\s^2^(Fo^2^)+0.0000+0.0000*P+(0.0028P)^2^+0.0000sin\q/\l] 
 where P = 0.33333Fo^2^ + 0.66667Fc^2^ 
;
_refine_ls_weighting_scheme calc
_refine_ls_wR_factor_gt 0.0630
_refine_ls_wR_factor_ref 0.0796
_reflns_number_gt 1239
_reflns_number_total 3283
_reflns_threshold_expression >2sigma(I)
_cod_data_source_file om0495527si20040913_113752.cif
_cod_data_source_block cd23161
_cod_depositor_comments
;
The following automatic conversions were performed:

'_symmetry_cell_setting' value 'Monoclinic' changed to 'monoclinic'
according to /home/saulius/struct/CIF-dictionaries/cif_core.dic
dictionary named 'cif_core.dic' version 2.4.1 from 2010-06-29.

Automatic conversion script
Id: cif_fix_values 1715 2011-07-08 13:25:40Z adriana 
;
_cod_original_sg_symbol_H-M P2(1)/n
_cod_database_code 4075787

loop_
_symmetry_equiv_pos_as_xyz
'x, y, z'
'-x+1/2, y+1/2, -z+1/2'
'-x, -y, -z'
'x-1/2, -y-1/2, z-1/2'

loop_
_atom_site_label
_atom_site_type_symbol
_atom_site_fract_x
_atom_site_fract_y
_atom_site_fract_z
_atom_site_U_iso_or_equiv
_atom_site_adp_type
_atom_site_occupancy
_atom_site_symmetry_multiplicity
_atom_site_calc_flag
_atom_site_refinement_flags
Cr Cr 0.18115(8) 0.03292(5) 0.33761(4) 0.0450(2) Uani 1 1 d .
N1 N -0.0441(4) 0.1319(3) 0.1534(2) 0.0453(9) Uani 1 1 d .
N2 N 0.1009(4) -0.2219(3) 0.3625(2) 0.0784(12) Uani 1 1 d .
H13 H 0.1711 -0.2643 0.3420 0.094 Uiso 1 1 calc R
H14 H 0.0482 -0.2374 0.4123 0.094 Uiso 1 1 calc R
O1 O 0.5054(4) 0.0904(3) 0.2749(2) 0.0944(12) Uani 1 1 d .
O2 O 0.1401(4) 0.2360(2) 0.4356(2) 0.0763(10) Uani 1 1 d .
O3 O 0.3309(3) -0.0514(2) 0.51732(19) 0.0755(10) Uani 1 1 d .
C1 C 0.3792(5) 0.0697(3) 0.2988(3) 0.0584(13) Uani 1 1 d .
C2 C 0.1586(5) 0.1561(3) 0.3961(3) 0.0527(12) Uani 1 1 d .
C3 C 0.2738(4) -0.0176(3) 0.4474(3) 0.0482(11) Uani 1 1 d .
C4 C -0.0125(4) 0.0531(3) 0.2177(3) 0.0406(10) Uani 1 1 d .
C5 C -0.0786(4) 0.0323(3) 0.3065(2) 0.0461(10) Uani 1 1 d .
H1 H -0.1492 0.0787 0.3334 0.055 Uiso 1 1 calc R
C6 C -0.0361(5) -0.0594(3) 0.3535(3) 0.0522(12) Uani 1 1 d .
H2 H -0.0813 -0.0747 0.4118 0.063 Uiso 1 1 calc R
C7 C 0.0728(5) -0.1296(3) 0.3157(3) 0.0543(12) Uani 1 1 d .
C8 C 0.1549(5) -0.1013(3) 0.2351(3) 0.0502(11) Uani 1 1 d .
H3 H 0.2386 -0.1420 0.2148 0.060 Uiso 1 1 calc R
C9 C 0.1108(5) -0.0103(3) 0.1839(3) 0.0440(11) Uani 1 1 d .
C10 C 0.1578(5) 0.0351(3) 0.0942(3) 0.0494(11) Uani 1 1 d .
C11 C 0.0587(5) 0.1216(3) 0.0780(3) 0.0459(11) Uani 1 1 d .
C12 C 0.0731(5) 0.1831(3) -0.0036(3) 0.0567(12) Uani 1 1 d .
H4 H 0.0091 0.2412 -0.0142 0.068 Uiso 1 1 calc R
C13 C 0.1855(6) 0.1545(4) -0.0678(3) 0.0721(15) Uani 1 1 d .
H5 H 0.1976 0.1944 -0.1227 0.086 Uiso 1 1 calc R
C14 C 0.2815(5) 0.0679(4) -0.0530(3) 0.0701(15) Uani 1 1 d .
H6 H 0.3557 0.0505 -0.0983 0.084 Uiso 1 1 calc R
C15 C 0.2687(5) 0.0076(3) 0.0273(3) 0.0584(13) Uani 1 1 d .
H7 H 0.3331 -0.0505 0.0368 0.070 Uiso 1 1 calc R
C16 C -0.1571(6) 0.2159(4) 0.1638(4) 0.0540(12) Uani 1 1 d D
C17 C -0.0824(7) 0.3129(5) 0.2034(4) 0.0710(16) Uani 1 1 d D
H8 H -0.199(5) 0.225(3) 0.098(3) 0.083(16) Uiso 1 1 d .
H9 H -0.245(3) 0.195(2) 0.2038(19) 0.051(12) Uiso 1 1 d D
H10 H 0.004(4) 0.337(3) 0.165(2) 0.065(14) Uiso 1 1 d .
H11 H -0.163(4) 0.368(3) 0.206(3) 0.101(18) Uiso 1 1 d D
H12 H -0.049(5) 0.296(3) 0.271(3) 0.089(18) Uiso 1 1 d .

loop_
_atom_site_aniso_label
_atom_site_aniso_U_11
_atom_site_aniso_U_22
_atom_site_aniso_U_33
_atom_site_aniso_U_23
_atom_site_aniso_U_13
_atom_site_aniso_U_12
Cr 0.0425(4) 0.0520(4) 0.0402(4) 0.0000(4) -0.0039(3) -0.0070(4)
N1 0.042(2) 0.054(2) 0.0397(19) -0.0009(18) -0.0007(17) 0.0021(18)
N2 0.089(3) 0.064(3) 0.082(3) 0.010(2) -0.007(2) -0.003(2)
O1 0.052(2) 0.136(3) 0.095(3) 0.040(2) 0.001(2) -0.024(2)
O2 0.107(3) 0.054(2) 0.067(2) -0.0073(17) -0.011(2) -0.003(2)
O3 0.071(2) 0.100(3) 0.0550(19) 0.0173(19) -0.0062(17) 0.002(2)
C1 0.049(3) 0.073(4) 0.052(3) 0.013(2) -0.013(2) -0.014(3)
C2 0.067(3) 0.045(3) 0.045(3) 0.002(2) -0.007(2) -0.014(2)
C3 0.045(3) 0.057(3) 0.043(2) 0.003(2) -0.001(2) -0.007(2)
C4 0.038(2) 0.042(3) 0.041(2) -0.005(2) -0.0033(19) -0.008(2)
C5 0.042(2) 0.050(3) 0.046(2) -0.002(2) 0.000(2) -0.004(2)
C6 0.052(3) 0.056(3) 0.049(3) 0.008(2) 0.001(2) -0.016(2)
C7 0.058(3) 0.041(3) 0.062(3) 0.006(2) -0.018(3) -0.009(2)
C8 0.047(3) 0.049(3) 0.054(3) -0.009(2) -0.005(2) 0.001(2)
C9 0.043(3) 0.045(3) 0.044(2) -0.008(2) -0.004(2) -0.005(2)
C10 0.045(3) 0.063(3) 0.040(2) -0.011(2) -0.005(2) -0.008(2)
C11 0.042(3) 0.058(3) 0.037(2) -0.004(2) -0.005(2) -0.010(2)
C12 0.051(3) 0.066(3) 0.053(3) 0.005(2) -0.006(2) -0.012(2)
C13 0.071(4) 0.099(5) 0.047(3) 0.000(3) 0.014(3) -0.028(3)
C14 0.063(4) 0.100(5) 0.048(3) -0.014(3) 0.011(3) -0.009(3)
C15 0.059(3) 0.065(4) 0.051(3) -0.013(2) 0.002(2) -0.002(2)
C16 0.044(3) 0.066(3) 0.052(3) 0.010(3) 0.000(3) 0.006(3)
C17 0.063(4) 0.071(4) 0.079(4) 0.003(4) 0.009(3) 0.015(3)

loop_
_atom_type_symbol
_atom_type_description
_atom_type_scat_dispersion_real
_atom_type_scat_dispersion_imag
_atom_type_scat_source
C C 0.0033 0.0016 'International Tables Vol C Tables 4.2.6.8 and 6.1.1.4'
H H 0.0000 0.0000 'International Tables Vol C Tables 4.2.6.8 and 6.1.1.4'
N N 0.0061 0.0033 'International Tables Vol C Tables 4.2.6.8 and 6.1.1.4'
O O 0.0106 0.0060 'International Tables Vol C Tables 4.2.6.8 and 6.1.1.4'
Cr Cr 0.3209 0.6236 'International Tables Vol C Tables 4.2.6.8 and 6.1.1.4'

loop_
_geom_angle_atom_site_label_1
_geom_angle_atom_site_label_2
_geom_angle_atom_site_label_3
_geom_angle
C2 Cr C3 88.91(18)
C2 Cr C1 91.00(19)
C3 Cr C1 88.36(17)
C2 Cr C6 109.29(18)
C3 Cr C6 93.31(16)
C1 Cr C6 159.66(18)
C2 Cr C5 88.51(17)
C3 Cr C5 123.92(15)
C1 Cr C5 147.68(15)
C6 Cr C5 36.73(12)
C2 Cr C8 163.19(17)
C3 Cr C8 107.03(16)
C1 Cr C8 94.69(17)
C6 Cr C8 65.43(15)
C5 Cr C8 78.25(14)
C2 Cr C9 128.04(16)
C3 Cr C9 143.04(16)
C1 Cr C9 89.79(16)
C6 Cr C9 76.74(14)
C5 Cr C9 65.74(13)
C8 Cr C9 36.41(12)
C2 Cr C7 144.71(19)
C3 Cr C7 86.85(16)
C1 Cr C7 123.83(19)
C6 Cr C7 36.25(14)
C5 Cr C7 65.50(15)
C8 Cr C7 35.52(13)
C9 Cr C7 64.00(14)
C2 Cr C4 98.48(16)
C3 Cr C4 157.46(16)
C1 Cr C4 112.61(15)
C6 Cr C4 64.15(13)
C5 Cr C4 35.94(11)
C8 Cr C4 64.73(14)
C9 Cr C4 35.86(12)
C7 Cr C4 74.80(14)
C4 N1 C11 108.1(3)
C4 N1 C16 126.8(4)
C11 N1 C16 125.0(4)
C7 N2 H13 120.0
C7 N2 H14 120.0
H13 N2 H14 120.0
O1 C1 Cr 178.3(4)
O2 C2 Cr 178.2(4)
O3 C3 Cr 178.7(4)
N1 C4 C5 130.1(4)
N1 C4 C9 109.7(3)
C5 C4 C9 120.1(4)
N1 C4 Cr 132.2(2)
C5 C4 Cr 68.3(2)
C9 C4 Cr 70.6(2)
C6 C5 C4 118.4(4)
C6 C5 Cr 70.9(2)
C4 C5 Cr 75.8(2)
C6 C5 H1 120.8
C4 C5 H1 120.8
Cr C5 H1 124.0
C5 C6 C7 122.0(4)
C5 C6 Cr 72.4(2)
C7 C6 Cr 75.7(2)
C5 C6 H2 119.0
C7 C6 H2 119.0
Cr C6 H2 124.6
N2 C7 C8 122.0(4)
N2 C7 C6 118.8(4)
C8 C7 C6 119.1(4)
N2 C7 Cr 131.5(3)
C8 C7 Cr 70.3(2)
C6 C7 Cr 68.1(2)
C7 C8 C9 119.8(4)
C7 C8 Cr 74.1(2)
C9 C8 Cr 72.8(2)
C7 C8 H3 120.1
C9 C8 H3 120.1
Cr C8 H3 124.5
C4 C9 C8 119.6(4)
C4 C9 C10 106.2(4)
C8 C9 C10 134.1(4)
C4 C9 Cr 73.5(2)
C8 C9 Cr 70.7(2)
C10 C9 Cr 130.2(3)
C15 C10 C11 120.2(4)
C15 C10 C9 133.4(4)
C11 C10 C9 106.3(4)
N1 C11 C12 129.5(4)
N1 C11 C10 109.6(4)
C12 C11 C10 120.9(4)
C13 C12 C11 117.4(4)
C13 C12 H4 121.3
C11 C12 H4 121.3
C12 C13 C14 121.9(5)
C12 C13 H5 119.1
C14 C13 H5 119.1
C15 C14 C13 121.0(5)
C15 C14 H6 119.5
C13 C14 H6 119.5
C14 C15 C10 118.6(4)
C14 C15 H7 120.7
C10 C15 H7 120.7
N1 C16 C17 112.9(4)
N1 C16 H8 103(2)
C17 C16 H8 112(2)
N1 C16 H9 111(2)
C17 C16 H9 110(2)
H8 C16 H9 108(3)
C16 C17 H10 112(2)
C16 C17 H11 109(3)
H10 C17 H11 109(3)
C16 C17 H12 105(2)
H10 C17 H12 113(3)
H11 C17 H12 108(3)

loop_
_geom_bond_atom_site_label_1
_geom_bond_atom_site_label_2
_geom_bond_distance
Cr C2 1.793(4)
Cr C3 1.814(4)
Cr C1 1.831(4)
Cr C6 2.196(4)
Cr C5 2.214(4)
Cr C8 2.248(4)
Cr C9 2.276(3)
Cr C7 2.293(4)
Cr C4 2.315(4)
N1 C4 1.370(4)
N1 C11 1.390(4)
N1 C16 1.448(5)
N2 C7 1.372(4)
N2 H13 0.8600
N2 H14 0.8600
O1 C1 1.155(4)
O2 C2 1.178(4)
O3 C3 1.158(4)
C4 C5 1.400(4)
C4 C9 1.413(5)
C5 C6 1.391(5)
C5 H1 0.9300
C6 C7 1.401(5)
C6 H2 0.9300
C7 C8 1.387(5)
C8 C9 1.413(5)
C8 H3 0.9300
C9 C10 1.447(5)
C10 C15 1.387(5)
C10 C11 1.404(5)
C11 C12 1.395(5)
C12 C13 1.373(5)
C12 H4 0.9300
C13 C14 1.388(5)
C13 H5 0.9300
C14 C15 1.369(5)
C14 H6 0.9300
C15 H7 0.9300
C16 C17 1.494(7)
C16 H8 0.97(4)
C16 H9 0.980(17)
C17 H10 0.96(3)
C17 H11 0.979(19)
C17 H12 0.99(3)

loop_
_geom_torsion_atom_site_label_1
_geom_torsion_atom_site_label_2
_geom_torsion_atom_site_label_3
_geom_torsion_atom_site_label_4
_geom_torsion
C2 Cr C1 O1 137(14)
C3 Cr C1 O1 48(14)
C6 Cr C1 O1 -47(14)
C5 Cr C1 O1 -134(14)
C8 Cr C1 O1 -59(14)
C9 Cr C1 O1 -95(14)
C7 Cr C1 O1 -37(14)
C4 Cr C1 O1 -123(14)
C3 Cr C2 O2 -82(12)
C1 Cr C2 O2 -171(12)
C6 Cr C2 O2 11(12)
C5 Cr C2 O2 42(12)
C8 Cr C2 O2 79(12)
C9 Cr C2 O2 99(12)
C7 Cr C2 O2 1(13)
C4 Cr C2 O2 76(12)
C2 Cr C3 O3 131(17)
C1 Cr C3 O3 -138(17)
C6 Cr C3 O3 21(17)
C5 Cr C3 O3 43(17)
C8 Cr C3 O3 -44(17)
C9 Cr C3 O3 -51(17)
C7 Cr C3 O3 -14(17)
C4 Cr C3 O3 21(18)
C11 N1 C4 C5 177.0(4)
C16 N1 C4 C5 0.7(6)
C11 N1 C4 C9 -0.6(4)
C16 N1 C4 C9 -177.0(4)
C11 N1 C4 Cr 80.7(4)
C16 N1 C4 Cr -95.6(5)
C2 Cr C4 N1 49.6(4)
C3 Cr C4 N1 157.6(4)
C1 Cr C4 N1 -45.1(4)
C6 Cr C4 N1 157.0(4)
C5 Cr C4 N1 125.0(5)
C8 Cr C4 N1 -129.4(4)
C9 Cr C4 N1 -99.4(4)
C7 Cr C4 N1 -165.9(4)
C2 Cr C4 C5 -75.5(3)
C3 Cr C4 C5 32.5(5)
C1 Cr C4 C5 -170.1(3)
C6 Cr C4 C5 31.9(2)
C8 Cr C4 C5 105.5(3)
C9 Cr C4 C5 135.5(4)
C7 Cr C4 C5 69.1(2)
C2 Cr C4 C9 149.0(2)
C3 Cr C4 C9 -103.0(4)
C1 Cr C4 C9 54.3(3)
C6 Cr C4 C9 -103.6(3)
C5 Cr C4 C9 -135.5(4)
C8 Cr C4 C9 -30.0(2)
C7 Cr C4 C9 -66.4(2)
N1 C4 C5 C6 173.7(3)
C9 C4 C5 C6 -8.8(5)
Cr C4 C5 C6 -58.7(3)
N1 C4 C5 Cr -127.6(4)
C9 C4 C5 Cr 49.8(3)
C2 Cr C5 C6 -126.0(3)
C3 Cr C5 C6 -38.3(3)
C1 Cr C5 C6 144.5(3)
C8 Cr C5 C6 64.4(2)
C9 Cr C5 C6 100.6(3)
C7 Cr C5 C6 29.4(2)
C4 Cr C5 C6 127.3(4)
C2 Cr C5 C4 106.7(3)
C3 Cr C5 C4 -165.6(2)
C1 Cr C5 C4 17.2(4)
C6 Cr C5 C4 -127.3(4)
C8 Cr C5 C4 -62.9(2)
C9 Cr C5 C4 -26.8(2)
C7 Cr C5 C4 -97.9(3)
C4 C5 C6 C7 1.5(6)
Cr C5 C6 C7 -59.7(3)
C4 C5 C6 Cr 61.2(3)
C2 Cr C6 C5 59.0(3)
C3 Cr C6 C5 149.0(2)
C1 Cr C6 C5 -116.8(5)
C8 Cr C6 C5 -103.8(2)
C9 Cr C6 C5 -67.0(2)
C7 Cr C6 C5 -130.9(4)
C4 Cr C6 C5 -31.2(2)
C2 Cr C6 C7 -170.1(2)
C3 Cr C6 C7 -80.1(3)
C1 Cr C6 C7 14.2(6)
C5 Cr C6 C7 130.9(4)
C8 Cr C6 C7 27.1(2)
C9 Cr C6 C7 63.9(2)
C4 Cr C6 C7 99.7(3)
C5 C6 C7 N2 -175.5(3)
Cr C6 C7 N2 126.4(4)
C5 C6 C7 C8 7.8(6)
Cr C6 C7 C8 -50.3(3)
C5 C6 C7 Cr 58.1(3)
C2 Cr C7 N2 -93.4(5)
C3 Cr C7 N2 -9.8(5)
C1 Cr C7 N2 76.1(5)
C6 Cr C7 N2 -109.8(6)
C5 Cr C7 N2 -139.5(5)
C8 Cr C7 N2 115.8(6)
C9 Cr C7 N2 146.7(5)
C4 Cr C7 N2 -176.6(5)
C2 Cr C7 C8 150.8(3)
C3 Cr C7 C8 -125.6(3)
C1 Cr C7 C8 -39.7(3)
C6 Cr C7 C8 134.4(4)
C5 Cr C7 C8 104.7(3)
C9 Cr C7 C8 30.9(2)
C4 Cr C7 C8 67.6(3)
C2 Cr C7 C6 16.3(4)
C3 Cr C7 C6 100.0(3)
C1 Cr C7 C6 -174.1(2)
C5 Cr C7 C6 -29.8(2)
C8 Cr C7 C6 -134.4(4)
C9 Cr C7 C6 -103.5(3)
C4 Cr C7 C6 -66.8(2)
N2 C7 C8 C9 173.7(4)
C6 C7 C8 C9 -9.7(6)
Cr C7 C8 C9 -59.0(3)
N2 C7 C8 Cr -127.3(4)
C6 C7 C8 Cr 49.3(3)
C2 Cr C8 C7 -102.8(6)
C3 Cr C8 C7 58.1(3)
C1 Cr C8 C7 147.8(3)
C6 Cr C8 C7 -27.7(2)
C5 Cr C8 C7 -64.1(3)
C9 Cr C8 C7 -128.9(4)
C4 Cr C8 C7 -99.3(3)
C2 Cr C8 C9 26.1(7)
C3 Cr C8 C9 -173.0(2)
C1 Cr C8 C9 -83.3(3)
C6 Cr C8 C9 101.2(3)
C5 Cr C8 C9 64.8(2)
C7 Cr C8 C9 128.9(4)
C4 Cr C8 C9 29.6(2)
N1 C4 C9 C8 -175.1(3)
C5 C4 C9 C8 6.9(5)
Cr C4 C9 C8 55.8(3)
N1 C4 C9 C10 1.1(4)
C5 C4 C9 C10 -176.8(3)
Cr C4 C9 C10 -128.0(3)
N1 C4 C9 Cr 129.1(3)
C5 C4 C9 Cr -48.8(3)
C7 C8 C9 C4 2.5(5)
Cr C8 C9 C4 -57.1(3)
C7 C8 C9 C10 -172.5(4)
Cr C8 C9 C10 127.9(4)
C7 C8 C9 Cr 59.6(3)
C2 Cr C9 C4 -40.3(3)
C3 Cr C9 C4 141.6(3)
C1 Cr C9 C4 -131.4(3)
C6 Cr C9 C4 64.0(2)
C5 Cr C9 C4 26.8(2)
C8 Cr C9 C4 130.4(3)
C7 Cr C9 C4 100.2(3)
C2 Cr C9 C8 -170.7(3)
C3 Cr C9 C8 11.2(4)
C1 Cr C9 C8 98.2(3)
C6 Cr C9 C8 -66.4(2)
C5 Cr C9 C8 -103.6(3)
C7 Cr C9 C8 -30.2(2)
C4 Cr C9 C8 -130.4(3)
C2 Cr C9 C10 57.2(5)
C3 Cr C9 C10 -120.9(4)
C1 Cr C9 C10 -33.9(4)
C6 Cr C9 C10 161.5(4)
C5 Cr C9 C10 124.3(4)
C8 Cr C9 C10 -132.1(5)
C7 Cr C9 C10 -162.3(5)
C4 Cr C9 C10 97.5(5)
C4 C9 C10 C15 -178.5(4)
C8 C9 C10 C15 -3.0(8)
Cr C9 C10 C15 99.6(5)
C4 C9 C10 C11 -1.2(4)
C8 C9 C10 C11 174.3(4)
Cr C9 C10 C11 -83.1(4)
C4 N1 C11 C12 -179.4(4)
C16 N1 C11 C12 -3.0(6)
C4 N1 C11 C10 -0.1(4)
C16 N1 C11 C10 176.3(4)
C15 C10 C11 N1 178.6(3)
C9 C10 C11 N1 0.8(4)
C15 C10 C11 C12 -2.1(6)
C9 C10 C11 C12 -179.8(3)
N1 C11 C12 C13 -179.6(4)
C10 C11 C12 C13 1.2(6)
C11 C12 C13 C14 0.1(6)
C12 C13 C14 C15 -0.6(7)
C13 C14 C15 C10 -0.2(7)
C11 C10 C15 C14 1.6(6)
C9 C10 C15 C14 178.6(4)
C4 N1 C16 C17 95.5(5)
C11 N1 C16 C17 -80.2(5)
